data_9004736
loop_
_publ_author_name
'Ren, L.'
'Grew, E. S.'
'Xiong, M.'
'Ma, Z.'

_publ_section_title
;
 Wagnerite-Ma5bc, a new polytype of Mg2(PO4)(F,OH), from granulite-facies
 paragneiss, Larsemann Hills, Prydz Bay, East Antartica
;
_journal_name_full 'The Canadian Mineralogist'
_journal_page_first 393
_journal_page_last 411
_journal_paper_doi 10.2113/gscanmin.41.2.393
_journal_volume 41
_journal_year 2003
_chemical_compound_source 'Larsemann Hills, Prydz Bay, East Antartica'
_chemical_formula_sum 'F5 Mg10 O20 P5'
_chemical_name_mineral Wagnerite
_space_group_IT_number 9
_symmetry_space_group_name_Hall 'I -2ya'
_symmetry_space_group_name_H-M 'I 1 a 1'
_cell_angle_alpha 90
_cell_angle_beta 108.26
_cell_angle_gamma 90
_cell_length_a 9.645
_cell_length_b 31.659
_cell_length_c 11.914
_cell_formula_units_Z 8
_cell_volume 3454.761
_database_code_amcsd 0005829
_exptl_crystal_density_diffrn 3.126
_cod_original_formula_sum 'Mg10 P5 O20 F5'
_cod_database_code 9004736

loop_
_space_group_symop_operation_xyz
x,y,z
1/2+x,1/2+y,1/2+z
1/2+x,-y,z
+x,1/2-y,1/2+z

loop_
_atom_site_aniso_label
_atom_site_aniso_U_11
_atom_site_aniso_U_22
_atom_site_aniso_U_33
_atom_site_aniso_U_12
_atom_site_aniso_U_13
_atom_site_aniso_U_23
Mg(1) 0.01200 0.00500 0.00300 0.00000 0.00300 -0.00100
Mg(2) 0.00200 0.00900 0.01200 0.00100 0.00100 0.00000
Mg(3) 0.00900 0.00500 0.00500 -0.00100 0.00300 0.00000
Mg(4) 0.00400 0.00600 0.00700 0.00000 0.00100 -0.00100
Mg(5) 0.00600 0.00900 0.01500 0.00000 0.00400 -0.00100
Mg(6) 0.00400 0.00800 0.01400 -0.00100 0.00200 0.00100
Mg(7) 0.00900 0.01200 0.00800 0.00400 0.00200 0.00300
Mg(8) 0.00200 0.00800 0.00900 0.00000 0.00200 -0.00100
Mg(9) 0.00700 0.01200 0.00400 -0.00300 0.00200 -0.00300
Mg(10) 0.01400 0.00600 0.00900 0.00200 0.00300 0.00000
Mg(11) 0.00200 0.00800 0.00600 -0.00200 0.00300 0.00200
Mg(12) 0.00700 0.00600 0.00600 0.00000 0.00400 0.00100
Mg(13) 0.00100 0.01100 0.00600 0.00100 0.00300 0.00300
Mg(14) 0.00400 0.01000 0.00600 -0.00300 0.00300 -0.00300
Mg(15) 0.01500 0.00700 0.02100 0.00100 0.01200 -0.00100
Mg(16) 0.00600 0.00700 0.00700 -0.00200 0.00100 -0.00100
Mg(17) 0.00700 0.00600 0.00400 0.00100 0.00100 0.00000
Mg(18) 0.01200 0.00500 0.01800 0.00100 0.00800 -0.00100
Mg(19) 0.00800 0.00800 0.00300 0.00200 -0.00100 0.00000
Mg(20) 0.01300 0.00700 0.01400 0.00000 0.00700 0.00100
P(1) 0.00700 0.00800 0.00600 0.00100 0.00300 0.00000
P(2) 0.00700 0.00700 0.00800 0.00000 0.00500 -0.00100
P(3) 0.00700 0.00800 0.00800 -0.00100 0.00500 -0.00100
P(4) 0.00600 0.00600 0.00700 0.00000 0.00500 -0.00100
P(5) 0.00800 0.00600 0.00600 0.00000 0.00300 -0.00100
P(6) 0.00800 0.00800 0.00700 0.00000 0.00200 0.00100
P(7) 0.00800 0.00700 0.00700 -0.00100 0.00000 0.00100
P(8) 0.00600 0.00500 0.00800 0.00000 0.00200 0.00000
P(9) 0.00800 0.00800 0.00600 -0.00100 0.00100 0.00100
P(10) 0.00900 0.00600 0.00600 0.00000 0.00200 0.00100
O(1) 0.00900 0.01500 0.01400 0.00200 0.00300 0.00500
O(2) 0.01100 0.01500 0.00900 0.00100 0.00400 -0.00300
O(3) 0.01700 0.01200 0.02200 -0.00800 0.01300 -0.00100
O(4) 0.02100 0.01500 0.01800 0.00700 0.01000 0.00300
O(5) 0.00700 0.01500 0.01500 -0.00500 0.00500 -0.00800
O(6) 0.01300 0.01100 0.01100 0.00000 0.00200 0.00900
O(7) 0.01600 0.01300 0.00300 0.00100 0.00700 -0.00300
O(8) 0.01800 0.01100 0.01500 -0.00900 0.00400 -0.00100
O(9) 0.00600 0.01500 0.01200 0.00700 0.00200 0.00300
O(10) 0.01100 0.00800 0.00500 -0.00100 0.00100 -0.00400
O(11) 0.01000 0.01000 0.01700 -0.00100 0.00500 -0.00100
O(12) 0.01700 0.01000 0.01000 0.00400 0.00200 0.00000
O(13) 0.00500 0.01600 0.01000 -0.00100 0.00200 -0.00700
O(14) 0.01100 0.01100 0.01600 0.00200 0.00500 0.00600
O(15) 0.01000 0.00900 0.01100 -0.00600 0.00200 -0.00100
O(16) 0.01800 0.00800 0.00000 0.00000 0.00800 0.00000
O(17) 0.00900 0.01500 0.01000 0.00500 0.00200 0.00400
O(18) 0.01200 0.01100 0.00900 0.00000 0.00400 -0.00300
O(19) 0.02100 0.00700 0.01400 0.00300 0.00700 -0.00100
O(20) 0.01300 0.00700 0.01100 0.00000 0.00800 -0.00100
O(21) 0.00800 0.00200 0.01300 -0.00100 0.00400 -0.00300
O(22) 0.00700 0.01800 0.00800 0.00000 -0.00200 0.00000
O(23) 0.00700 0.01700 0.00700 -0.00200 0.00600 0.00200
O(24) 0.00800 0.01000 0.01200 -0.00100 0.00500 0.00100
O(25) 0.00600 0.00700 0.02600 0.00200 0.00400 0.00200
O(26) 0.00700 0.01500 0.00600 0.00500 0.00600 0.00100
O(27) 0.00200 0.01500 0.00300 0.00400 -0.00200 -0.00400
O(28) 0.01200 0.00200 0.00700 -0.00200 0.00000 0.00500
O(29) 0.00900 0.00700 0.00700 -0.00200 0.00500 -0.00200
O(30) 0.00300 0.01100 0.01200 -0.00100 0.00800 0.00200
O(31) 0.01500 0.00100 0.00900 -0.00200 0.00300 -0.00100
O(32) 0.00600 0.01600 0.01500 0.00000 0.00000 -0.00100
O(33) 0.00900 0.01700 0.00600 0.00200 0.00000 -0.00400
O(34) 0.01100 0.01900 0.00900 -0.00400 0.00800 -0.00200
O(35) 0.00400 0.01100 0.02400 0.00700 0.00200 0.00400
O(36) 0.01500 0.00200 0.01300 0.00100 0.00600 0.00200
O(37) 0.01400 0.00300 0.00600 -0.00200 0.00300 0.00200
O(38) 0.01100 0.01200 0.00300 0.00000 0.00600 -0.00200
O(39) 0.00800 0.00400 0.02300 -0.00100 0.00500 0.00100
O(40) 0.00800 0.01700 0.00700 -0.00300 -0.00100 -0.00300
F(2) 0.01300 0.01500 0.01800 -0.00400 0.00700 0.00800
F(3) 0.00600 0.00700 0.00600 0.00000 -0.00400 -0.00500
F(4) 0.00900 0.01600 0.02800 -0.00600 0.00700 0.01300
F(5) 0.03200 0.03200 0.01200 -0.01100 0.00500 0.00100
F(6) 0.01800 0.02800 0.00700 0.00400 0.00900 0.00200
F(7) 0.06400 0.01700 0.02800 0.01600 -0.02100 -0.00700
F(8) 0.03000 0.01200 0.01200 -0.00700 -0.00700 0.00200
F(9) 0.06300 0.02300 0.02400 -0.03000 -0.01800 0.01000
F(10) 0.08100 0.02100 0.02000 0.03600 -0.02800 -0.01500

loop_
_atom_site_label
_atom_site_fract_x
_atom_site_fract_y
_atom_site_fract_z
_atom_site_U_iso_or_equiv
Mg(1) 0.44430 0.22270 0.11700 0.00600
Mg(2) 0.34710 0.02230 0.77970 0.00800
Mg(3) 0.70260 0.24270 0.51290 0.00600
Mg(4) 0.20500 0.14270 0.00970 0.00600
Mg(5) 0.84930 0.12160 0.29000 0.01000
Mg(6) 0.35200 0.77200 0.28410 0.00900
Mg(7) 0.09460 0.04300 0.38790 0.01000
Mg(8) 0.08760 0.05730 0.88670 0.00600
Mg(9) 0.58920 0.15640 0.39030 0.00800
Mg(10) 0.94690 0.17820 1.11200 0.01000
Mg(11) 0.68810 0.05170 0.00420 0.00500
Mg(12) 0.36070 0.22110 0.80590 0.00600
Mg(13) 0.18950 0.15310 0.50750 0.00600
Mg(14) -0.30420 0.04760 0.50600 0.00600
Mg(15) 0.43410 0.07910 0.59370 0.01300
Mg(16) 0.86200 0.17800 0.80030 0.00700
Mg(17) 0.60680 0.14810 0.89360 0.00600
Mg(18) -0.06700 0.12260 0.60110 0.01100
Mg(19) 0.10330 0.24830 0.39390 0.00700
Mg(20) 0.42920 0.02170 0.09120 0.01100
P(1) 0.01440 0.01960 0.62210 0.00700
P(2) 0.01360 0.08030 0.12370 0.00700
P(3) 0.51650 0.12080 0.12280 0.00700
P(4) 0.51380 0.18050 0.62500 0.00600
P(5) 0.01630 0.22080 0.62340 0.00700
P(6) 0.77530 0.07920 0.77430 0.00700
P(7) 0.27900 0.11980 0.77350 0.00800
P(8) 0.27570 0.17900 0.27480 0.00700
P(9) 0.77730 0.02080 0.27280 0.00800
P(10) 0.77890 0.22000 0.27500 0.00700
O(1) -0.08210 0.05870 0.58500 0.01300
O(2) 0.13100 0.02900 0.74280 0.01200
O(3) -0.08480 -0.01730 0.63620 0.01500
O(4) 0.08850 0.00870 0.53090 0.01700
O(5) -0.08630 0.04310 0.08150 0.01200
O(6) 0.13600 0.06820 0.23820 0.01200
O(7) -0.07530 0.11710 0.14980 0.01000
O(8) 0.07740 0.09310 0.02690 0.01500
O(9) 0.42040 0.16010 0.08620 0.01100
O(10) 0.63230 0.12880 0.24610 0.00800
O(11) 0.41100 0.08430 0.13220 0.01200
O(12) 0.59490 0.11190 0.03340 0.01300
O(13) 0.41200 0.14300 0.58200 0.01000
O(14) 0.64020 0.16830 0.73660 0.01200
O(15) 0.57380 0.19360 0.52520 0.01000
O(16) 0.42110 0.21610 0.65270 0.00800
O(17) -0.08350 0.25950 0.58410 0.01200
O(18) 0.13710 0.23070 0.74030 0.01100
O(19) 0.08590 0.21070 0.52780 0.01400
O(20) -0.08570 0.18490 0.63970 0.00900
O(21) 0.87520 0.04000 0.81800 0.00700
O(22) 0.66130 0.07090 0.65720 0.01100
O(23) 0.70010 0.08950 0.86730 0.01000
O(24) 0.87750 0.11460 0.76150 0.01000
O(25) 0.36770 0.08360 0.74320 0.01300
O(26) 0.21370 0.10570 0.87100 0.00900
O(27) 0.15660 0.13140 0.66220 0.00700
O(28) 0.38340 0.15760 0.82320 0.00800
O(29) 0.37680 0.21520 0.26560 0.00700
O(30) 0.19610 0.18910 0.36500 0.00700
O(31) 0.37660 0.14020 0.31900 0.00800
O(32) 0.16510 0.17170 0.15230 0.01300
O(33) 0.65570 0.03140 0.15930 0.01100
O(34) 0.70950 0.00830 0.36920 0.01200
O(35) 0.87150 -0.01510 0.24840 0.01400
O(36) 0.87960 0.05900 0.31980 0.01000
O(37) 0.88140 0.25800 0.32080 0.00800
O(38) 0.70680 0.20750 0.36890 0.00800
O(39) 0.86910 0.18370 0.25160 0.01100
O(40) 0.66100 0.23020 0.15870 0.01200
F(1) 0.48020 0.03180 0.94130 0.00500
F(2) 0.56630 0.28470 0.42050 0.01500
F(3) 0.22630 0.01490 0.98050 0.00800
F(4) 0.06510 0.18340 -0.08430 0.01800
F(5) 0.80810 0.17020 0.95620 0.02600
F(6) 0.30630 0.22990 -0.04160 0.01700
F(7) 0.49090 0.07060 0.43660 0.04400
F(8) 0.98440 0.13030 0.44310 0.02100
F(9) 0.23470 0.08400 0.47220 0.04400
F(10) 0.73810 0.11800 0.47830 0.05100

loop_
_cod_related_entry_id
_cod_related_entry_database
_cod_related_entry_code
1 AMCSD 0005829
